data_4065134
loop_
_publ_author_name
'Braunschweig, Holger'
'Drisch, Michael'
'Friedrich, Maria'
'Kupfer, Thomas'
'Radacki, Krzysztof'

_publ_section_title
;
 Metal-Enriched [3]Trochrocenophanes: Bimetallic Metalloarenophanes by
 Coordination to Chelating Bis(phosphanyls)
;
_journal_issue 19
_journal_name_full Organometallics
_journal_page_first 5202
_journal_paper_doi 10.1021/om200577b
_journal_volume 30
_journal_year 2011
_chemical_formula_moiety 'C40 H30 Cr2 O4 P2, C4 H8 O'
_chemical_formula_sum 'C44 H38 Cr2 O5 P2'
_chemical_formula_weight 812.68
_chemical_name_common
;
?
;
_chemical_name_systematic
; 
?
;
_space_group_IT_number 2
_symmetry_cell_setting triclinic
_symmetry_space_group_name_Hall '-P 1'
_symmetry_space_group_name_H-M 'P -1'
_atom_sites_solution_hydrogens geom
_atom_sites_solution_primary direct
_atom_sites_solution_secondary difmaP2
_audit_creation_method SHELXL-97
_cell_angle_alpha 82.997(3)
_cell_angle_beta 78.777(3)
_cell_angle_gamma 84.337(3)
_cell_formula_units_Z 2
_cell_length_a 10.4357(6)
_cell_length_b 10.9398(7)
_cell_length_c 17.5197(11)
_cell_measurement_reflns_used 9810
_cell_measurement_temperature 100(2)
_cell_measurement_theta_max 28.23
_cell_measurement_theta_min 2.38
_cell_volume 1941.5(2)
_computing_cell_refinement 'Saint+ ver. 7.53A (Bruker AXS)'
_computing_data_collection 'APEX2 ver. 2008.3 (Bruker AXS)'
_computing_data_reduction 'Saint+ ver. 7.53A (Bruker AXS)'
_computing_molecular_graphics 'XP2 ver. 5.1 (Bruker AXS, 1998)'
_computing_publication_material 'SHELXL-97 (Sheldrick, 2008)'
_computing_structure_refinement 'SHELXL-97 (Sheldrick, 1997)'
_computing_structure_solution 'SHELXS-97 (Sheldrick, 1990)'
_diffrn_ambient_temperature 100(2)
_diffrn_measured_fraction_theta_full 0.993
_diffrn_measured_fraction_theta_max 0.958
_diffrn_measurement_device_type 'Bruker APEX-II CCD'
_diffrn_measurement_method '\f and \w scans'
_diffrn_radiation_monochromator 'multi-layer mirror'
_diffrn_radiation_source 'rotating anode'
_diffrn_radiation_type MoK\a
_diffrn_radiation_wavelength 0.71073
_diffrn_reflns_av_R_equivalents 0.0465
_diffrn_reflns_av_sigmaI/netI 0.0330
_diffrn_reflns_limit_h_max 13
_diffrn_reflns_limit_h_min -13
_diffrn_reflns_limit_k_max 14
_diffrn_reflns_limit_k_min -14
_diffrn_reflns_limit_l_max 23
_diffrn_reflns_limit_l_min -23
_diffrn_reflns_number 63166
_diffrn_reflns_theta_full 26.00
_diffrn_reflns_theta_max 28.50
_diffrn_reflns_theta_min 1.19
_exptl_absorpt_coefficient_mu 0.687
_exptl_absorpt_correction_T_max 0.9898
_exptl_absorpt_correction_T_min 0.9664
_exptl_absorpt_correction_type multi-scan
_exptl_absorpt_process_details 'Sadabs 2004/1 (Brucker Nonius 2004)'
_exptl_crystal_colour colourless
_exptl_crystal_density_diffrn 1.390
_exptl_crystal_density_method 'not measured'
_exptl_crystal_description plate
_exptl_crystal_F_000 840
_exptl_crystal_size_max 0.05
_exptl_crystal_size_mid 0.04
_exptl_crystal_size_min 0.02
_refine_diff_density_max 1.465
_refine_diff_density_min -1.658
_refine_diff_density_rms 0.117
_refine_ls_extinction_method none
_refine_ls_goodness_of_fit_ref 1.031
_refine_ls_hydrogen_treatment constr
_refine_ls_matrix_type full
_refine_ls_number_parameters 451
_refine_ls_number_reflns 9420
_refine_ls_number_restraints 0
_refine_ls_restrained_S_all 1.031
_refine_ls_R_factor_all 0.0685
_refine_ls_R_factor_gt 0.0552
_refine_ls_shift/su_max 0.000
_refine_ls_shift/su_mean 0.000
_refine_ls_structure_factor_coef Fsqd
_refine_ls_weighting_details 'calc w=1/[\s^2^(Fo^2^)+(0.0853P)^2^+5.4871P] where P=(Fo^2^+2Fc^2^)/3'
_refine_ls_weighting_scheme calc
_refine_ls_wR_factor_gt 0.1582
_refine_ls_wR_factor_ref 0.1686
_reflns_number_gt 7777
_reflns_number_total 9420
_reflns_threshold_expression >2sigma(I)
_cod_data_source_file om200577b_si_001.cif
_cod_data_source_block 4
_cod_depositor_comments
;
The following automatic conversions were performed:

'_symmetry_cell_setting' value 'Triclinic' changed to 'triclinic'
according to /home/saulius/struct/CIF-dictionaries/cif_core.dic
dictionary named 'cif_core.dic' version 2.4.1 from 2010-06-29.

Automatic conversion script
Id: cif_fix_values 1715 2011-07-08 13:25:40Z adriana 
;
_cod_original_sg_symbol_H-M P-1
_cod_database_code 4065134

loop_
_symmetry_equiv_pos_as_xyz
'x, y, z'
'-x, -y, -z'

loop_
_atom_site_label
_atom_site_type_symbol
_atom_site_fract_x
_atom_site_fract_y
_atom_site_fract_z
_atom_site_U_iso_or_equiv
_atom_site_adp_type
_atom_site_occupancy
_atom_site_symmetry_multiplicity
_atom_site_calc_flag
_atom_site_refinement_flags
_atom_site_disorder_assembly
_atom_site_disorder_group2
Cr1 Cr 0.05013(5) 0.25279(4) 0.29839(3) 0.01680(13) Uani 1 1 d . . .
C1_1 C 0.1200(3) 0.4027(3) 0.34441(17) 0.0152(5) Uani 1 1 d . . .
C2_1 C -0.0009(3) 0.3690(3) 0.39354(18) 0.0186(6) Uani 1 1 d . . .
H2_1 H -0.0118 0.3381 0.4473 0.022 Uiso 1 1 calc R . .
C3_1 C -0.1008(3) 0.3896(3) 0.3486(2) 0.0227(6) Uani 1 1 d . . .
H3_1 H -0.1902 0.3744 0.3668 0.027 Uiso 1 1 calc R . .
C4_1 C -0.0454(3) 0.4369(3) 0.2716(2) 0.0230(6) Uani 1 1 d . . .
H4_1 H -0.0911 0.4594 0.2294 0.028 Uiso 1 1 calc R . .
C5_1 C 0.0907(3) 0.4446(3) 0.26848(18) 0.0196(6) Uani 1 1 d . . .
H5_1 H 0.1519 0.4728 0.2237 0.024 Uiso 1 1 calc R . .
C1_2 C 0.2289(3) 0.1615(3) 0.23920(18) 0.0181(6) Uani 1 1 d . . .
C2_2 C 0.2035(3) 0.1170(3) 0.31995(18) 0.0200(6) Uani 1 1 d . . .
H2_2 H 0.2776 0.1089 0.3448 0.024 Uiso 1 1 calc R . .
C3_2 C 0.0858(3) 0.0832(3) 0.3690(2) 0.0264(7) Uani 1 1 d . . .
H3_2 H 0.0911 0.0563 0.4220 0.032 Uiso 1 1 calc R . .
C4_2 C -0.0384(4) 0.0843(3) 0.3491(2) 0.0317(8) Uani 1 1 d . . .
H4_2 H -0.1065 0.0583 0.3906 0.038 Uiso 1 1 calc R . .
C5_2 C -0.0751(3) 0.1186(4) 0.2765(2) 0.0345(9) Uani 1 1 d . . .
H5_2 H -0.1645 0.1112 0.2750 0.041 Uiso 1 1 calc R . .
C6_2 C 0.0020(3) 0.1624(4) 0.2056(2) 0.0306(8) Uani 1 1 d . . .
H6_2 H -0.0428 0.1817 0.1628 0.037 Uiso 1 1 calc R . .
C7_2 C 0.1368(3) 0.1820(3) 0.18872(19) 0.0235(6) Uani 1 1 d . . .
H7_2 H 0.1700 0.2132 0.1363 0.028 Uiso 1 1 calc R . .
Cr2 Cr 0.47184(4) 0.36960(4) 0.27220(3) 0.01473(12) Uani 1 1 d . . .
C1 C 0.6194(3) 0.3709(3) 0.19406(19) 0.0235(6) Uani 1 1 d . . .
O1 O 0.7155(2) 0.3778(3) 0.14860(15) 0.0347(6) Uani 1 1 d . . .
C2 C 0.5560(3) 0.4770(3) 0.3162(2) 0.0225(6) Uani 1 1 d . . .
O2 O 0.6165(2) 0.5442(2) 0.33800(18) 0.0337(6) Uani 1 1 d . . .
C3 C 0.4000(3) 0.5136(3) 0.21989(18) 0.0217(6) Uani 1 1 d . . .
O3 O 0.3649(3) 0.6076(2) 0.19089(15) 0.0311(6) Uani 1 1 d . . .
C4 C 0.5569(3) 0.2391(3) 0.32835(17) 0.0178(6) Uani 1 1 d . . .
O4 O 0.6181(2) 0.1645(2) 0.36079(13) 0.0251(5) Uani 1 1 d . . .
P1 P2 0.27918(7) 0.40039(6) 0.37188(4) 0.01368(15) Uani 1 1 d . . .
C1_3 C 0.2720(3) 0.5559(3) 0.40249(17) 0.0173(6) Uani 1 1 d . . .
C2_3 C 0.3502(3) 0.5785(3) 0.4551(2) 0.0261(7) Uani 1 1 d . . .
H2_3 H 0.4010 0.5120 0.4778 0.031 Uiso 1 1 calc R . .
C3_3 C 0.3538(4) 0.6972(3) 0.4744(2) 0.0320(8) Uani 1 1 d . . .
H3_3 H 0.4087 0.7119 0.5091 0.038 Uiso 1 1 calc R . .
C4_3 C 0.2783(4) 0.7938(3) 0.4433(2) 0.0323(8) Uani 1 1 d . . .
H4_3 H 0.2807 0.8749 0.4570 0.039 Uiso 1 1 calc R . .
C5_3 C 0.1988(4) 0.7729(3) 0.3919(2) 0.0316(8) Uani 1 1 d . . .
H5_3 H 0.1459 0.8393 0.3710 0.038 Uiso 1 1 calc R . .
C6_3 C 0.1969(3) 0.6540(3) 0.3712(2) 0.0231(6) Uani 1 1 d . . .
H6_3 H 0.1437 0.6401 0.3354 0.028 Uiso 1 1 calc R . .
C1_4 C 0.2575(3) 0.3073(3) 0.46726(17) 0.0179(6) Uani 1 1 d . . .
C2_4 C 0.3240(3) 0.1919(3) 0.47740(18) 0.0202(6) Uani 1 1 d . . .
H2_4 H 0.3823 0.1603 0.4343 0.024 Uiso 1 1 calc R . .
C3_4 C 0.3063(4) 0.1220(3) 0.5502(2) 0.0279(7) Uani 1 1 d . . .
H3_4 H 0.3513 0.0426 0.5564 0.033 Uiso 1 1 calc R . .
C4_4 C 0.2232(4) 0.1681(3) 0.6134(2) 0.0308(8) Uani 1 1 d . . .
H4_4 H 0.2108 0.1203 0.6629 0.037 Uiso 1 1 calc R . .
C5_4 C 0.1583(4) 0.2833(3) 0.60483(19) 0.0288(7) Uani 1 1 d . . .
H5_4 H 0.1023 0.3153 0.6486 0.035 Uiso 1 1 calc R . .
C6_4 C 0.1747(3) 0.3527(3) 0.53219(18) 0.0224(6) Uani 1 1 d . . .
H6_4 H 0.1292 0.4319 0.5265 0.027 Uiso 1 1 calc R . .
P2 P2 0.39453(7) 0.21658(7) 0.20592(4) 0.01647(16) Uani 1 1 d . . .
C1_5 C 0.4001(3) 0.2508(3) 0.10016(18) 0.0246(7) Uani 1 1 d . . .
C2_5 C 0.3827(6) 0.3707(4) 0.0679(2) 0.0555(14) Uani 1 1 d . . .
H2_5 H 0.3771 0.4364 0.0995 0.067 Uiso 1 1 calc R . .
C3_5 C 0.3730(8) 0.3969(5) -0.0110(3) 0.081(2) Uani 1 1 d . . .
H3_5 H 0.3589 0.4801 -0.0325 0.097 Uiso 1 1 calc R . .
C4_5 C 0.3839(5) 0.3031(5) -0.0573(2) 0.0537(14) Uani 1 1 d . . .
H4_5 H 0.3783 0.3211 -0.1110 0.064 Uiso 1 1 calc R . .
C5_5 C 0.4031(4) 0.1827(5) -0.0262(2) 0.0442(11) Uani 1 1 d . . .
H5_5 H 0.4113 0.1175 -0.0584 0.053 Uiso 1 1 calc R . .
C6_5 C 0.4103(4) 0.1566(4) 0.0528(2) 0.0371(9) Uani 1 1 d . . .
H6_5 H 0.4224 0.0732 0.0744 0.044 Uiso 1 1 calc R . .
C1_6 C 0.4995(3) 0.0707(3) 0.20838(19) 0.0241(7) Uani 1 1 d . . .
C2_6 C 0.4573(4) -0.0409(3) 0.2464(2) 0.0302(8) Uani 1 1 d . . .
H2_6 H 0.3681 -0.0455 0.2710 0.036 Uiso 1 1 calc R . .
C3_6 C 0.5436(5) -0.1468(4) 0.2490(2) 0.0402(10) Uani 1 1 d . . .
H3_6 H 0.5135 -0.2222 0.2761 0.048 Uiso 1 1 calc R . .
C4_6 C 0.6727(5) -0.1415(4) 0.2120(3) 0.0448(12) Uani 1 1 d . . .
H4_6 H 0.7315 -0.2134 0.2135 0.054 Uiso 1 1 calc R . .
C5_6 C 0.7162(4) -0.0326(5) 0.1730(3) 0.0445(12) Uani 1 1 d . . .
H5_6 H 0.8050 -0.0297 0.1472 0.053 Uiso 1 1 calc R . .
C6_6 C 0.6313(3) 0.0742(4) 0.1709(2) 0.0339(8) Uani 1 1 d . . .
H6_6 H 0.6626 0.1493 0.1441 0.041 Uiso 1 1 calc R . .
O1_7 O 0.1071(6) -0.1777(6) 0.1728(3) 0.050 Uiso 0.42528 1 d PG A 1
C2_7 C 0.0035(6) -0.2509(7) 0.1683(4) 0.050 Uiso 0.42528 1 d PG A 1
H2A_7 H 0.0047 -0.3265 0.2152 0.050 Uiso 0.42528 1 d PG A 1
H2B_7 H -0.0893 -0.1951 0.1824 0.050 Uiso 0.42528 1 d PG A 1
C3_7 C 0.0265(8) -0.2931(7) 0.0864(4) 0.050 Uiso 0.42528 1 d PG A 1
H3A_7 H -0.0626 -0.2768 0.0610 0.050 Uiso 0.42528 1 d PG A 1
H3B_7 H 0.0511 -0.3930 0.0877 0.050 Uiso 0.42528 1 d PG A 1
C4_7 C 0.1387(8) -0.2197(8) 0.0390(3) 0.050 Uiso 0.42528 1 d PG A 1
H4A_7 H 0.1100 -0.1631 -0.0117 0.050 Uiso 0.42528 1 d PG A 1
H4B_7 H 0.2227 -0.2805 0.0146 0.050 Uiso 0.42528 1 d PG A 1
C5_7 C 0.1752(7) -0.1400(7) 0.0963(4) 0.050 Uiso 0.42528 1 d PG A 1
H5A_7 H 0.1487 -0.0415 0.0831 0.050 Uiso 0.42528 1 d PG A 1
H5B_7 H 0.2795 -0.1495 0.1000 0.050 Uiso 0.42528 1 d PG A 1
O1_8 O 0.1647(15) -0.2844(11) 0.0627(9) 0.050 Uiso 0.17917 1 d PG B 2
C2_8 C 0.2225(15) -0.1726(15) 0.0655(12) 0.050 Uiso 0.17917 1 d PG B 2
H2A_8 H 0.2391 -0.1763 0.1258 0.050 Uiso 0.17917 1 d PG B 2
H2B_8 H 0.3179 -0.1744 0.0260 0.050 Uiso 0.17917 1 d PG B 2
C3_8 C 0.1317(19) -0.0636(11) 0.0421(13) 0.050 Uiso 0.17917 1 d PG B 2
H3A_8 H 0.1842 0.0042 -0.0023 0.050 Uiso 0.17917 1 d PG B 2
H3B_8 H 0.0893 -0.0119 0.0923 0.050 Uiso 0.17917 1 d PG B 2
C4_8 C 0.0274(16) -0.1211(15) 0.0112(12) 0.050 Uiso 0.17917 1 d PG B 2
H4A_8 H 0.0242 -0.0850 -0.0501 0.050 Uiso 0.17917 1 d PG B 2
H4B_8 H -0.0705 -0.0993 0.0447 0.050 Uiso 0.17917 1 d PG B 2
C5_8 C 0.0631(16) -0.2603(14) 0.0192(11) 0.050 Uiso 0.17917 1 d PG B 2
H5A_8 H 0.0972 -0.2962 -0.0379 0.050 Uiso 0.17917 1 d PG B 2
H5B_8 H -0.0162 -0.3162 0.0519 0.050 Uiso 0.17917 1 d PG B 2
O1_9 O 0.0108(5) -0.1558(7) 0.1016(4) 0.050 Uiso 0.39555 1 d PG C 3
C2_9 C 0.0918(7) -0.1125(8) 0.0302(3) 0.050 Uiso 0.39555 1 d PG C 3
H2A_9 H 0.0791 -0.1746 -0.0123 0.050 Uiso 0.39555 1 d PG C 3
H2B_9 H 0.0527 -0.0198 0.0114 0.050 Uiso 0.39555 1 d PG C 3
C3_9 C 0.2321(6) -0.1132(9) 0.0432(4) 0.050 Uiso 0.39555 1 d PG C 3
H3A_9 H 0.2760 -0.0250 0.0199 0.050 Uiso 0.39555 1 d PG C 3
H3B_9 H 0.2958 -0.1840 0.0120 0.050 Uiso 0.39555 1 d PG C 3
C4_9 C 0.2221(6) -0.1384(9) 0.1315(5) 0.050 Uiso 0.39555 1 d PG C 3
H4A_9 H 0.2597 -0.0634 0.1558 0.050 Uiso 0.39555 1 d PG C 3
H4B_9 H 0.2812 -0.2222 0.1472 0.050 Uiso 0.39555 1 d PG C 3
C5_9 C 0.0768(7) -0.1521(9) 0.1645(3) 0.050 Uiso 0.39555 1 d PG C 3
H5A_9 H 0.0315 -0.0749 0.1974 0.050 Uiso 0.39555 1 d PG C 3
H5B_9 H 0.0555 -0.2382 0.2024 0.050 Uiso 0.39555 1 d PG C 3

loop_
_atom_site_aniso_label
_atom_site_aniso_U_11
_atom_site_aniso_U_22
_atom_site_aniso_U_33
_atom_site_aniso_U_23
_atom_site_aniso_U_13
_atom_site_aniso_U_12
Cr1 0.0156(2) 0.0181(2) 0.0183(2) -0.00647(18) -0.00328(17) -0.00290(17)
C1_1 0.0164(13) 0.0128(12) 0.0176(13) -0.0036(10) -0.0049(10) -0.0009(10)
C2_1 0.0178(13) 0.0180(14) 0.0206(14) -0.0075(11) -0.0025(11) -0.0001(11)
C3_1 0.0167(14) 0.0230(15) 0.0298(17) -0.0091(13) -0.0054(12) 0.0020(11)
C4_1 0.0224(15) 0.0212(15) 0.0280(16) -0.0032(12) -0.0126(12) 0.0016(12)
C5_1 0.0235(15) 0.0174(14) 0.0190(14) -0.0008(11) -0.0077(11) -0.0011(11)
C1_2 0.0188(14) 0.0166(13) 0.0197(14) -0.0064(11) -0.0029(11) -0.0009(11)
C2_2 0.0241(15) 0.0143(13) 0.0207(15) -0.0034(11) -0.0020(12) 0.0008(11)
C3_2 0.0344(18) 0.0152(14) 0.0271(17) -0.0036(12) 0.0031(14) -0.0048(12)
C4_2 0.0299(17) 0.0207(16) 0.043(2) -0.0120(14) 0.0090(15) -0.0132(13)
C5_2 0.0215(16) 0.036(2) 0.050(2) -0.0268(18) 0.0000(15) -0.0104(14)
C6_2 0.0229(16) 0.043(2) 0.0316(18) -0.0243(16) -0.0071(14) -0.0019(14)
C7_2 0.0231(15) 0.0294(16) 0.0210(15) -0.0128(13) -0.0051(12) -0.0013(12)
Cr2 0.0153(2) 0.0152(2) 0.0137(2) 0.00037(17) -0.00363(16) -0.00173(17)
C1 0.0236(15) 0.0254(16) 0.0205(15) 0.0027(12) -0.0042(12) -0.0029(12)
O1 0.0261(13) 0.0426(15) 0.0286(13) 0.0056(11) 0.0059(10) -0.0025(11)
C2 0.0192(14) 0.0185(14) 0.0305(17) -0.0007(12) -0.0079(12) -0.0007(11)
O2 0.0258(12) 0.0248(12) 0.0556(17) -0.0110(12) -0.0150(12) -0.0041(10)
C3 0.0183(14) 0.0265(16) 0.0194(14) 0.0015(12) -0.0023(11) -0.0041(12)
O3 0.0329(13) 0.0253(12) 0.0307(13) 0.0106(10) -0.0047(10) 0.0006(10)
C4 0.0187(14) 0.0193(14) 0.0158(13) -0.0046(11) -0.0019(11) -0.0027(11)
O4 0.0249(11) 0.0260(12) 0.0231(11) 0.0013(9) -0.0074(9) 0.0046(9)
P1 0.0164(3) 0.0122(3) 0.0134(3) -0.0011(3) -0.0050(3) -0.0015(3)
C1_3 0.0208(14) 0.0157(13) 0.0158(13) -0.0021(10) -0.0023(11) -0.0047(11)
C2_3 0.0302(17) 0.0232(16) 0.0280(17) -0.0058(13) -0.0108(13) -0.0032(13)
C3_3 0.039(2) 0.0313(18) 0.0300(18) -0.0114(15) -0.0077(15) -0.0134(15)
C4_3 0.042(2) 0.0197(16) 0.0355(19) -0.0096(14) 0.0001(16) -0.0108(14)
C5_3 0.042(2) 0.0161(15) 0.038(2) -0.0047(14) -0.0087(16) -0.0034(14)
C6_3 0.0281(16) 0.0165(14) 0.0260(16) -0.0018(12) -0.0080(13) -0.0034(12)
C1_4 0.0220(14) 0.0179(14) 0.0154(13) 0.0006(11) -0.0059(11) -0.0065(11)
C2_4 0.0208(14) 0.0196(14) 0.0210(15) 0.0025(11) -0.0071(11) -0.0052(11)
C3_4 0.0344(18) 0.0216(16) 0.0301(18) 0.0094(13) -0.0152(14) -0.0103(13)
C4_4 0.043(2) 0.0351(19) 0.0184(15) 0.0091(13) -0.0132(14) -0.0226(16)
C5_4 0.0359(18) 0.0374(19) 0.0152(15) -0.0041(13) -0.0025(13) -0.0154(15)
C6_4 0.0265(16) 0.0245(15) 0.0171(14) -0.0035(12) -0.0039(12) -0.0049(12)
P2 0.0169(3) 0.0202(4) 0.0129(3) -0.0039(3) -0.0034(3) -0.0001(3)
C1_5 0.0233(15) 0.0384(18) 0.0129(14) -0.0027(13) -0.0031(11) -0.0074(13)
C2_5 0.112(4) 0.044(2) 0.0208(19) 0.0064(17) -0.028(2) -0.036(3)
C3_5 0.168(7) 0.062(3) 0.030(2) 0.022(2) -0.048(3) -0.067(4)
C4_5 0.066(3) 0.087(4) 0.0149(17) 0.003(2) -0.0099(18) -0.044(3)
C5_5 0.037(2) 0.078(3) 0.0220(18) -0.022(2) -0.0082(15) 0.002(2)
C6_5 0.036(2) 0.052(2) 0.0244(18) -0.0151(16) -0.0110(15) 0.0130(17)
C1_6 0.0255(16) 0.0274(16) 0.0231(15) -0.0153(13) -0.0104(12) 0.0062(13)
C2_6 0.040(2) 0.0262(17) 0.0236(16) -0.0085(13) -0.0083(14) 0.0118(15)
C3_6 0.061(3) 0.032(2) 0.0298(19) -0.0131(15) -0.0209(18) 0.0216(18)
C4_6 0.055(3) 0.046(2) 0.043(2) -0.031(2) -0.033(2) 0.030(2)
C5_6 0.0258(18) 0.065(3) 0.054(3) -0.043(2) -0.0209(18) 0.0181(18)
C6_6 0.0220(16) 0.044(2) 0.041(2) -0.0254(17) -0.0097(15) 0.0056(15)

loop_
_atom_type_symbol
_atom_type_description
_atom_type_scat_dispersion_real
_atom_type_scat_dispersion_imag
_atom_type_scat_source
C C 0.0033 0.0016 'International Tables Vol C Tables 4.2.6.8 and 6.1.1.4'
H H 0.0000 0.0000 'International Tables Vol C Tables 4.2.6.8 and 6.1.1.4'
O O 0.0106 0.0060 'International Tables Vol C Tables 4.2.6.8 and 6.1.1.4'
P P 0.1023 0.0942 'International Tables Vol C Tables 4.2.6.8 and 6.1.1.4'
Cr Cr 0.3209 0.6236 'International Tables Vol C Tables 4.2.6.8 and 6.1.1.4'

loop_
_geom_angle_atom_site_label_1
_geom_angle_atom_site_label_2
_geom_angle_atom_site_label_3
_geom_angle
C2_2 Cr1 C3_2 38.50(12)
C2_2 Cr1 C7_2 72.32(12)
C3_2 Cr1 C7_2 94.97(13)
C2_2 Cr1 C4_2 72.26(13)
C3_2 Cr1 C4_2 38.12(15)
C7_2 Cr1 C4_2 94.43(14)
C2_2 Cr1 C1_1 97.20(11)
C3_2 Cr1 C1_1 109.55(12)
C7_2 Cr1 C1_1 124.82(12)
C4_2 Cr1 C1_1 134.84(13)
C2_2 Cr1 C5_1 120.05(12)
C3_2 Cr1 C5_1 146.94(13)
C7_2 Cr1 C5_1 99.53(13)
C4_2 Cr1 C5_1 163.71(13)
C1_1 Cr1 C5_1 38.76(11)
C2_2 Cr1 C6_2 94.08(13)
C3_2 Cr1 C6_2 94.05(15)
C7_2 Cr1 C6_2 38.16(12)
C4_2 Cr1 C6_2 71.42(16)
C1_1 Cr1 C6_2 153.61(14)
C5_1 Cr1 C6_2 115.53(14)
C2_2 Cr1 C1_2 38.64(11)
C3_2 Cr1 C1_2 73.15(12)
C7_2 Cr1 C1_2 38.15(12)
C4_2 Cr1 C1_2 95.13(12)
C1_1 Cr1 C1_2 102.91(11)
C5_1 Cr1 C1_2 101.03(12)
C6_2 Cr1 C1_2 72.13(12)
C2_2 Cr1 C2_1 110.16(12)
C3_2 Cr1 C2_1 96.71(12)
C7_2 Cr1 C2_1 162.81(13)
C4_2 Cr1 C2_1 102.54(13)
C1_1 Cr1 C2_1 38.72(11)
C5_1 Cr1 C2_1 64.14(12)
C6_2 Cr1 C2_1 152.24(12)
C1_2 Cr1 C2_1 135.57(11)
C2_2 Cr1 C5_2 93.86(14)
C3_2 Cr1 C5_2 71.58(16)
C7_2 Cr1 C5_2 71.85(13)
C4_2 Cr1 C5_2 37.61(16)
C1_1 Cr1 C5_2 162.27(12)
C5_1 Cr1 C5_2 141.30(14)
C6_2 Cr1 C5_2 37.70(15)
C1_2 Cr1 C5_2 94.38(12)
C2_1 Cr1 C5_2 123.98(13)
C2_2 Cr1 C3_1 146.05(12)
C3_2 Cr1 C3_1 118.19(13)
C7_2 Cr1 C3_1 141.58(13)
C4_2 Cr1 C3_1 100.19(13)
C1_1 Cr1 C3_1 64.11(11)
C5_1 Cr1 C3_1 63.57(12)
C6_2 Cr1 C3_1 115.30(13)
C1_2 Cr1 C3_1 164.45(12)
C2_1 Cr1 C3_1 37.69(11)
C5_2 Cr1 C3_1 99.33(13)
C2_2 Cr1 C4_1 158.06(12)
C3_2 Cr1 C4_1 155.86(13)
C7_2 Cr1 C4_1 107.67(13)
C4_2 Cr1 C4_1 128.87(13)
C1_1 Cr1 C4_1 64.24(11)
C5_1 Cr1 C4_1 38.04(12)
C6_2 Cr1 C4_1 98.59(14)
C1_2 Cr1 C4_1 130.40(12)
C2_1 Cr1 C4_1 63.37(12)
C5_2 Cr1 C4_1 107.12(14)
C3_1 Cr1 C4_1 37.66(12)
C5_1 C1_1 C2_1 106.7(3)
C5_1 C1_1 P1 125.5(2)
C2_1 C1_1 P1 127.7(2)
C5_1 C1_1 Cr1 70.81(17)
C2_1 C1_1 Cr1 71.15(16)
P1 C1_1 Cr1 125.05(14)
C3_1 C2_1 C1_1 108.5(3)
C3_1 C2_1 Cr1 71.99(18)
C1_1 C2_1 Cr1 70.13(16)
C3_1 C2_1 H2_1 125.7
C1_1 C2_1 H2_1 125.7
Cr1 C2_1 H2_1 123.7
C2_1 C3_1 C4_1 108.5(3)
C2_1 C3_1 Cr1 70.32(17)
C4_1 C3_1 Cr1 71.29(18)
C2_1 C3_1 H3_1 125.8
C4_1 C3_1 H3_1 125.8
Cr1 C3_1 H3_1 124.2
C3_1 C4_1 C5_1 107.9(3)
C3_1 C4_1 Cr1 71.05(18)
C5_1 C4_1 Cr1 69.70(17)
C3_1 C4_1 H4_1 126.0
C5_1 C4_1 H4_1 126.0
Cr1 C4_1 H4_1 124.8
C4_1 C5_1 C1_1 108.4(3)
C4_1 C5_1 Cr1 72.26(18)
C1_1 C5_1 Cr1 70.43(16)
C4_1 C5_1 H5_1 125.8
C1_1 C5_1 H5_1 125.8
Cr1 C5_1 H5_1 123.1
C7_2 C1_2 C2_2 126.5(3)
C7_2 C1_2 P2 119.8(2)
C2_2 C1_2 P2 113.1(2)
C7_2 C1_2 Cr1 70.68(18)
C2_2 C1_2 Cr1 69.40(17)
P2 C1_2 Cr1 130.55(15)
C3_2 C2_2 C1_2 130.2(3)
C3_2 C2_2 Cr1 71.24(19)
C1_2 C2_2 Cr1 71.96(17)
C3_2 C2_2 H2_2 114.9
C1_2 C2_2 H2_2 114.9
Cr1 C2_2 H2_2 138.5
C4_2 C3_2 C2_2 128.0(3)
C4_2 C3_2 Cr1 71.5(2)
C2_2 C3_2 Cr1 70.26(18)
C4_2 C3_2 H3_2 116.0
C2_2 C3_2 H3_2 116.0
Cr1 C3_2 H3_2 138.3
C5_2 C4_2 C3_2 128.7(3)
C5_2 C4_2 Cr1 71.8(2)
C3_2 C4_2 Cr1 70.38(19)
C5_2 C4_2 H4_2 115.7
C3_2 C4_2 H4_2 115.7
Cr1 C4_2 H4_2 138.5
C4_2 C5_2 C6_2 128.8(3)
C4_2 C5_2 Cr1 70.6(2)
C6_2 C5_2 Cr1 70.77(19)
C4_2 C5_2 H5_2 115.6
C6_2 C5_2 H5_2 115.6
Cr1 C5_2 H5_2 139.9
C5_2 C6_2 C7_2 129.2(3)
C5_2 C6_2 Cr1 71.5(2)
C7_2 C6_2 Cr1 70.72(19)
C5_2 C6_2 H6_2 115.4
C7_2 C6_2 H6_2 115.4
Cr1 C6_2 H6_2 138.9
C6_2 C7_2 C1_2 128.8(3)
C6_2 C7_2 Cr1 71.12(19)
C1_2 C7_2 Cr1 71.17(18)
C6_2 C7_2 H7_2 115.6
C1_2 C7_2 H7_2 115.6
Cr1 C7_2 H7_2 138.4
C1_1 P1 C1_4 102.87(13)
C1_1 P1 C1_3 100.99(13)
C1_4 P1 C1_3 100.59(14)
C1_1 P1 Cr2 117.95(10)
C1_4 P1 Cr2 121.92(10)
C1_3 P1 Cr2 109.33(10)
C6_3 C1_3 C2_3 118.8(3)
C6_3 C1_3 P1 121.6(2)
C2_3 C1_3 P1 119.5(2)
C3_3 C2_3 C1_3 120.4(3)
C3_3 C2_3 H2_3 119.8
C1_3 C2_3 H2_3 119.8
C4_3 C3_3 C2_3 120.3(3)
C4_3 C3_3 H3_3 119.8
C2_3 C3_3 H3_3 119.8
C3_3 C4_3 C5_3 120.0(3)
C3_3 C4_3 H4_3 120.0
C5_3 C4_3 H4_3 120.0
C4_3 C5_3 C6_3 119.8(3)
C4_3 C5_3 H5_3 120.1
C6_3 C5_3 H5_3 120.1
C1_3 C6_3 C5_3 120.7(3)
C1_3 C6_3 H6_3 119.7
C5_3 C6_3 H6_3 119.7
C2_4 C1_4 C6_4 118.4(3)
C2_4 C1_4 P1 121.3(2)
C6_4 C1_4 P1 120.3(2)
C1_4 C2_4 C3_4 120.7(3)
C1_4 C2_4 H2_4 119.7
C3_4 C2_4 H2_4 119.7
C4_4 C3_4 C2_4 120.0(3)
C4_4 C3_4 H3_4 120.0
C2_4 C3_4 H3_4 120.0
C5_4 C4_4 C3_4 120.2(3)
C5_4 C4_4 H4_4 119.9
C3_4 C4_4 H4_4 119.9
C4_4 C5_4 C6_4 120.0(3)
C4_4 C5_4 H5_4 120.0
C6_4 C5_4 H5_4 120.0
C5_4 C6_4 C1_4 120.8(3)
C5_4 C6_4 H6_4 119.6
C1_4 C6_4 H6_4 119.6
C1_5 P2 C1_6 100.45(15)
C1_5 P2 C1_2 101.56(14)
C1_6 P2 C1_2 101.93(15)
C1_5 P2 Cr2 117.23(12)
C1_6 P2 Cr2 111.55(10)
C1_2 P2 Cr2 121.17(10)
C2_5 C1_5 C6_5 118.8(3)
C2_5 C1_5 P2 120.2(3)
C6_5 C1_5 P2 120.8(3)
C1_5 C2_5 C3_5 120.6(4)
C1_5 C2_5 H2_5 119.7
C3_5 C2_5 H2_5 119.7
C4_5 C3_5 C2_5 120.1(5)
C4_5 C3_5 H3_5 120.0
C2_5 C3_5 H3_5 120.0
C3_5 C4_5 C5_5 120.1(4)
C3_5 C4_5 H4_5 120.0
C5_5 C4_5 H4_5 120.0
C4_5 C5_5 C6_5 119.8(4)
C4_5 C5_5 H5_5 120.1
C6_5 C5_5 H5_5 120.1
C1_5 C6_5 C5_5 120.7(4)
C1_5 C6_5 H6_5 119.6
C5_5 C6_5 H6_5 119.6
C2_6 C1_6 C6_6 118.2(3)
C2_6 C1_6 P2 124.1(3)
C6_6 C1_6 P2 117.6(3)
C1_6 C2_6 C3_6 121.1(4)
C1_6 C2_6 H2_6 119.4
C3_6 C2_6 H2_6 119.4
C4_6 C3_6 C2_6 119.8(4)
C4_6 C3_6 H3_6 120.1
C2_6 C3_6 H3_6 120.1
C5_6 C4_6 C3_6 120.1(4)
C5_6 C4_6 H4_6 119.9
C3_6 C4_6 H4_6 119.9
C4_6 C5_6 C6_6 120.6(4)
C4_6 C5_6 H5_6 119.7
C6_6 C5_6 H5_6 119.7
C5_6 C6_6 C1_6 120.1(4)
C5_6 C6_6 H6_6 119.9
C1_6 C6_6 H6_6 119.9

loop_
_geom_bond_atom_site_label_1
_geom_bond_atom_site_label_2
_geom_bond_distance
Cr1 C2_2 2.131(3)
Cr1 C3_2 2.143(3)
Cr1 C7_2 2.158(3)
Cr1 C4_2 2.158(3)
Cr1 C1_1 2.158(3)
Cr1 C5_1 2.163(3)
Cr1 C6_2 2.163(3)
Cr1 C1_2 2.164(3)
Cr1 C2_1 2.172(3)
Cr1 C5_2 2.173(3)
Cr1 C3_1 2.194(3)
Cr1 C4_1 2.197(3)
C1_1 C5_1 1.434(4)
C1_1 C2_1 1.435(4)
C1_1 P1 1.814(3)
C2_1 C3_1 1.410(4)
C2_1 H2_1 0.9500
C3_1 C4_1 1.417(5)
C3_1 H3_1 0.9500
C4_1 C5_1 1.421(4)
C4_1 H4_1 0.9500
C5_1 H5_1 0.9500
C1_2 C7_2 1.413(4)
C1_2 C2_2 1.421(4)
C1_2 P2 1.849(3)
C2_2 C3_2 1.409(4)
C2_2 H2_2 0.9500
C3_2 C4_2 1.405(5)
C3_2 H3_2 0.9500
C4_2 C5_2 1.396(6)
C4_2 H4_2 0.9500
C5_2 C6_2 1.401(5)
C5_2 H5_2 0.9500
C6_2 C7_2 1.412(5)
C6_2 H6_2 0.9500
C7_2 H7_2 0.9500
Cr2 C1 1.851(3)
Cr2 C2 1.853(3)
Cr2 C4 1.882(3)
Cr2 C3 1.888(3)
Cr2 P1 2.4184(9)
Cr2 P2 2.4304(9)
C1 O1 1.155(4)
C2 O2 1.158(4)
C3 O3 1.149(4)
C4 O4 1.150(4)
P1 C1_4 1.834(3)
P1 C1_3 1.836(3)
C1_3 C6_3 1.387(4)
C1_3 C2_3 1.402(4)
C2_3 C3_3 1.387(5)
C2_3 H2_3 0.9500
C3_3 C4_3 1.378(6)
C3_3 H3_3 0.9500
C4_3 C5_3 1.389(6)
C4_3 H4_3 0.9500
C5_3 C6_3 1.395(5)
C5_3 H5_3 0.9500
C6_3 H6_3 0.9500
C1_4 C2_4 1.388(4)
C1_4 C6_4 1.399(4)
C2_4 C3_4 1.395(4)
C2_4 H2_4 0.9500
C3_4 C4_4 1.381(6)
C3_4 H3_4 0.9500
C4_4 C5_4 1.376(6)
C4_4 H4_4 0.9500
C5_4 C6_4 1.390(4)
C5_4 H5_4 0.9500
C6_4 H6_4 0.9500
P2 C1_5 1.836(3)
P2 C1_6 1.845(3)
C1_5 C2_5 1.373(6)
C1_5 C6_5 1.383(5)
C2_5 C3_5 1.399(6)
C2_5 H2_5 0.9500
C3_5 C4_5 1.367(8)
C3_5 H3_5 0.9500
C4_5 C5_5 1.373(7)
C4_5 H4_5 0.9500
C5_5 C6_5 1.394(5)
C5_5 H5_5 0.9500
C6_5 H6_5 0.9500
C1_6 C2_6 1.386(5)
C1_6 C6_6 1.406(5)
C2_6 C3_6 1.397(5)
C2_6 H2_6 0.9500
C3_6 C4_6 1.381(7)
C3_6 H3_6 0.9500
C4_6 C5_6 1.371(7)
C4_6 H4_6 0.9500
C5_6 C6_6 1.396(5)
C5_6 H5_6 0.9500
C6_6 H6_6 0.9500

loop_
_geom_torsion_atom_site_label_1
_geom_torsion_atom_site_label_2
_geom_torsion_atom_site_label_3
_geom_torsion_atom_site_label_4
_geom_torsion
C2_2 Cr1 C1_1 C5_1 130.46(18)
C3_2 Cr1 C1_1 C5_1 168.06(18)
C7_2 Cr1 C1_1 C5_1 57.0(2)
C4_2 Cr1 C1_1 C5_1 -157.5(2)
C6_2 Cr1 C1_1 C5_1 15.9(3)
C1_2 Cr1 C1_1 C5_1 91.61(18)
C2_1 Cr1 C1_1 C5_1 -116.1(2)
C5_2 Cr1 C1_1 C5_1 -101.4(5)
C3_1 Cr1 C1_1 C5_1 -79.30(19)
C4_1 Cr1 C1_1 C5_1 -37.27(18)
C2_2 Cr1 C1_1 C2_1 -113.45(18)
C3_2 Cr1 C1_1 C2_1 -75.84(19)
C7_2 Cr1 C1_1 C2_1 173.12(18)
C4_2 Cr1 C1_1 C2_1 -41.4(2)
C5_1 Cr1 C1_1 C2_1 116.1(2)
C6_2 Cr1 C1_1 C2_1 132.0(3)
C1_2 Cr1 C1_1 C2_1 -152.29(17)
C5_2 Cr1 C1_1 C2_1 14.7(5)
C3_1 Cr1 C1_1 C2_1 36.80(17)
C4_1 Cr1 C1_1 C2_1 78.83(19)
C2_2 Cr1 C1_1 P1 10.0(2)
C3_2 Cr1 C1_1 P1 47.6(2)
C7_2 Cr1 C1_1 P1 -63.5(2)
C4_2 Cr1 C1_1 P1 82.1(2)
C5_1 Cr1 C1_1 P1 -120.5(3)
C6_2 Cr1 C1_1 P1 -104.6(3)
C1_2 Cr1 C1_1 P1 -28.9(2)
C2_1 Cr1 C1_1 P1 123.4(3)
C5_2 Cr1 C1_1 P1 138.1(4)
C3_1 Cr1 C1_1 P1 160.2(2)
C4_1 Cr1 C1_1 P1 -157.8(2)
C5_1 C1_1 C2_1 C3_1 0.2(3)
P1 C1_1 C2_1 C3_1 177.7(2)
Cr1 C1_1 C2_1 C3_1 -62.1(2)
C5_1 C1_1 C2_1 Cr1 62.3(2)
P1 C1_1 C2_1 Cr1 -120.2(2)
C2_2 Cr1 C2_1 C3_1 -165.96(19)
C3_2 Cr1 C2_1 C3_1 -128.7(2)
C7_2 Cr1 C2_1 C3_1 98.8(4)
C4_2 Cr1 C2_1 C3_1 -90.5(2)
C1_1 Cr1 C2_1 C3_1 118.2(3)
C5_1 Cr1 C2_1 C3_1 79.5(2)
C6_2 Cr1 C2_1 C3_1 -16.6(4)
C1_2 Cr1 C2_1 C3_1 158.54(19)
C5_2 Cr1 C2_1 C3_1 -56.5(3)
C4_1 Cr1 C2_1 C3_1 36.93(19)
C2_2 Cr1 C2_1 C1_1 75.84(19)
C3_2 Cr1 C2_1 C1_1 113.07(18)
C7_2 Cr1 C2_1 C1_1 -19.4(5)
C4_2 Cr1 C2_1 C1_1 151.31(19)
C5_1 Cr1 C2_1 C1_1 -38.66(16)
C6_2 Cr1 C2_1 C1_1 -134.8(3)
C1_2 Cr1 C2_1 C1_1 40.3(2)
C5_2 Cr1 C2_1 C1_1 -174.66(19)
C3_1 Cr1 C2_1 C1_1 -118.2(3)
C4_1 Cr1 C2_1 C1_1 -81.27(18)
C1_1 C2_1 C3_1 C4_1 -0.4(3)
Cr1 C2_1 C3_1 C4_1 -61.4(2)
C1_1 C2_1 C3_1 Cr1 60.9(2)
C2_2 Cr1 C3_1 C2_1 24.1(3)
C3_2 Cr1 C3_1 C2_1 61.5(2)
C7_2 Cr1 C3_1 C2_1 -152.0(2)
C4_2 Cr1 C3_1 C2_1 97.4(2)
C1_1 Cr1 C3_1 C2_1 -37.79(18)
C5_1 Cr1 C3_1 C2_1 -81.2(2)
C6_2 Cr1 C3_1 C2_1 171.5(2)
C1_2 Cr1 C3_1 C2_1 -72.9(5)
C5_2 Cr1 C3_1 C2_1 135.5(2)
C4_1 Cr1 C3_1 C2_1 -118.5(3)
C2_2 Cr1 C3_1 C4_1 142.5(2)
C3_2 Cr1 C3_1 C4_1 180.00(19)
C7_2 Cr1 C3_1 C4_1 -33.5(3)
C4_2 Cr1 C3_1 C4_1 -144.2(2)
C1_1 Cr1 C3_1 C4_1 80.7(2)
C5_1 Cr1 C3_1 C4_1 37.30(18)
C6_2 Cr1 C3_1 C4_1 -70.0(2)
C1_2 Cr1 C3_1 C4_1 45.6(5)
C2_1 Cr1 C3_1 C4_1 118.5(3)
C5_2 Cr1 C3_1 C4_1 -106.0(2)
C2_1 C3_1 C4_1 C5_1 0.5(4)
Cr1 C3_1 C4_1 C5_1 -60.2(2)
C2_1 C3_1 C4_1 Cr1 60.8(2)
C2_2 Cr1 C4_1 C3_1 -114.7(3)
C3_2 Cr1 C4_1 C3_1 0.0(4)
C7_2 Cr1 C4_1 C3_1 158.92(19)
C4_2 Cr1 C4_1 C3_1 47.8(3)
C1_1 Cr1 C4_1 C3_1 -80.3(2)
C5_1 Cr1 C4_1 C3_1 -118.3(3)
C6_2 Cr1 C4_1 C3_1 120.8(2)
C1_2 Cr1 C4_1 C3_1 -165.43(18)
C2_1 Cr1 C4_1 C3_1 -36.95(18)
C5_2 Cr1 C4_1 C3_1 83.0(2)
C2_2 Cr1 C4_1 C5_1 3.6(4)
C3_2 Cr1 C4_1 C5_1 118.3(3)
C7_2 Cr1 C4_1 C5_1 -82.8(2)
C4_2 Cr1 C4_1 C5_1 166.0(2)
C1_1 Cr1 C4_1 C5_1 37.97(18)
C6_2 Cr1 C4_1 C5_1 -120.9(2)
C1_2 Cr1 C4_1 C5_1 -47.2(2)
C2_1 Cr1 C4_1 C5_1 81.3(2)
C5_2 Cr1 C4_1 C5_1 -158.69(19)
C3_1 Cr1 C4_1 C5_1 118.3(3)
C3_1 C4_1 C5_1 C1_1 -0.4(4)
Cr1 C4_1 C5_1 C1_1 -61.5(2)
C3_1 C4_1 C5_1 Cr1 61.1(2)
C2_1 C1_1 C5_1 C4_1 0.1(3)
P1 C1_1 C5_1 C4_1 -177.4(2)
Cr1 C1_1 C5_1 C4_1 62.7(2)
C2_1 C1_1 C5_1 Cr1 -62.52(19)
P1 C1_1 C5_1 Cr1 119.9(2)
C2_2 Cr1 C5_1 C4_1 -178.44(18)
C3_2 Cr1 C5_1 C4_1 -138.7(2)
C7_2 Cr1 C5_1 C4_1 106.6(2)
C4_2 Cr1 C5_1 C4_1 -42.0(6)
C1_1 Cr1 C5_1 C4_1 -117.7(3)
C6_2 Cr1 C5_1 C4_1 70.0(2)
C1_2 Cr1 C5_1 C4_1 145.33(19)
C2_1 Cr1 C5_1 C4_1 -79.1(2)
C5_2 Cr1 C5_1 C4_1 33.7(3)
C3_1 Cr1 C5_1 C4_1 -36.94(19)
C2_2 Cr1 C5_1 C1_1 -60.7(2)
C3_2 Cr1 C5_1 C1_1 -20.9(3)
C7_2 Cr1 C5_1 C1_1 -135.71(18)
C4_2 Cr1 C5_1 C1_1 75.7(5)
C6_2 Cr1 C5_1 C1_1 -172.25(17)
C1_2 Cr1 C5_1 C1_1 -96.94(18)
C2_1 Cr1 C5_1 C1_1 38.63(17)
C5_2 Cr1 C5_1 C1_1 151.5(2)
C3_1 Cr1 C5_1 C1_1 80.80(19)
C4_1 Cr1 C5_1 C1_1 117.7(3)
C2_2 Cr1 C1_2 C7_2 143.6(3)
C3_2 Cr1 C1_2 C7_2 122.1(2)
C4_2 Cr1 C1_2 C7_2 90.6(2)
C1_1 Cr1 C1_2 C7_2 -131.04(19)
C5_1 Cr1 C1_2 C7_2 -91.4(2)
C6_2 Cr1 C1_2 C7_2 22.1(2)
C2_1 Cr1 C1_2 C7_2 -155.6(2)
C5_2 Cr1 C1_2 C7_2 52.9(2)
C3_1 Cr1 C1_2 C7_2 -99.0(5)
C4_1 Cr1 C1_2 C7_2 -64.0(2)
C3_2 Cr1 C1_2 C2_2 -21.45(19)
C7_2 Cr1 C1_2 C2_2 -143.6(3)
C4_2 Cr1 C1_2 C2_2 -53.0(2)
C1_1 Cr1 C1_2 C2_2 85.36(19)
C5_1 Cr1 C1_2 C2_2 124.97(18)
C6_2 Cr1 C1_2 C2_2 -121.5(2)
C2_1 Cr1 C1_2 C2_2 60.8(2)
C5_2 Cr1 C1_2 C2_2 -90.7(2)
C3_1 Cr1 C1_2 C2_2 117.4(4)
C4_1 Cr1 C1_2 C2_2 152.38(19)
C2_2 Cr1 C1_2 P2 -103.2(3)
C3_2 Cr1 C1_2 P2 -124.7(2)
C7_2 Cr1 C1_2 P2 113.2(3)
C4_2 Cr1 C1_2 P2 -156.2(2)
C1_1 Cr1 C1_2 P2 -17.9(2)
C5_1 Cr1 C1_2 P2 21.7(2)
C6_2 Cr1 C1_2 P2 135.2(2)
C2_1 Cr1 C1_2 P2 -42.4(3)
C5_2 Cr1 C1_2 P2 166.1(2)
C3_1 Cr1 C1_2 P2 14.1(6)
C4_1 Cr1 C1_2 P2 49.1(3)
C7_2 C1_2 C2_2 C3_2 0.0(5)
P2 C1_2 C2_2 C3_2 170.7(3)
Cr1 C1_2 C2_2 C3_2 44.2(3)
C7_2 C1_2 C2_2 Cr1 -44.1(3)
P2 C1_2 C2_2 Cr1 126.49(18)
C7_2 Cr1 C2_2 C3_2 -123.2(2)
C4_2 Cr1 C2_2 C3_2 -22.4(2)
C1_1 Cr1 C2_2 C3_2 112.5(2)
C5_1 Cr1 C2_2 C3_2 145.9(2)
C6_2 Cr1 C2_2 C3_2 -91.4(2)
C1_2 Cr1 C2_2 C3_2 -145.8(3)
C2_1 Cr1 C2_2 C3_2 74.8(2)
C5_2 Cr1 C2_2 C3_2 -53.6(2)
C3_1 Cr1 C2_2 C3_2 59.4(3)
C4_1 Cr1 C2_2 C3_2 143.3(3)
C3_2 Cr1 C2_2 C1_2 145.8(3)
C7_2 Cr1 C2_2 C1_2 22.63(18)
C4_2 Cr1 C2_2 C1_2 123.4(2)
C1_1 Cr1 C2_2 C1_2 -101.69(18)
C5_1 Cr1 C2_2 C1_2 -68.3(2)
C6_2 Cr1 C2_2 C1_2 54.4(2)
C2_1 Cr1 C2_2 C1_2 -139.38(18)
C5_2 Cr1 C2_2 C1_2 92.2(2)
C3_1 Cr1 C2_2 C1_2 -154.8(2)
C4_1 Cr1 C2_2 C1_2 -70.9(4)
C1_2 C2_2 C3_2 C4_2 0.6(6)
Cr1 C2_2 C3_2 C4_2 45.0(3)
C1_2 C2_2 C3_2 Cr1 -44.4(3)
C2_2 Cr1 C3_2 C4_2 -144.0(3)
C7_2 Cr1 C3_2 C4_2 -90.8(2)
C1_1 Cr1 C3_2 C4_2 139.4(2)
C5_1 Cr1 C3_2 C4_2 153.2(2)
C6_2 Cr1 C3_2 C4_2 -52.6(2)
C1_2 Cr1 C3_2 C4_2 -122.5(2)
C2_1 Cr1 C3_2 C4_2 101.8(2)
C5_2 Cr1 C3_2 C4_2 -21.9(2)
C3_1 Cr1 C3_2 C4_2 69.0(2)
C4_1 Cr1 C3_2 C4_2 69.0(4)
C7_2 Cr1 C3_2 C2_2 53.2(2)
C4_2 Cr1 C3_2 C2_2 144.0(3)
C1_1 Cr1 C3_2 C2_2 -76.5(2)
C5_1 Cr1 C3_2 C2_2 -62.8(3)
C6_2 Cr1 C3_2 C2_2 91.5(2)
C1_2 Cr1 C3_2 C2_2 21.52(18)
C2_1 Cr1 C3_2 C2_2 -114.18(19)
C5_2 Cr1 C3_2 C2_2 122.2(2)
C3_1 Cr1 C3_2 C2_2 -146.94(19)
C4_1 Cr1 C3_2 C2_2 -146.9(3)
C2_2 C3_2 C4_2 C5_2 0.2(6)
Cr1 C3_2 C4_2 C5_2 44.7(4)
C2_2 C3_2 C4_2 Cr1 -44.5(3)
C2_2 Cr1 C4_2 C5_2 -122.1(2)
C3_2 Cr1 C4_2 C5_2 -144.6(3)
C7_2 Cr1 C4_2 C5_2 -52.2(2)
C1_1 Cr1 C4_2 C5_2 155.5(2)
C5_1 Cr1 C4_2 C5_2 96.7(5)
C6_2 Cr1 C4_2 C5_2 -21.3(2)
C1_2 Cr1 C4_2 C5_2 -90.5(2)
C2_1 Cr1 C4_2 C5_2 130.5(2)
C3_1 Cr1 C4_2 C5_2 92.1(2)
C4_1 Cr1 C4_2 C5_2 64.7(3)
C2_2 Cr1 C4_2 C3_2 22.57(19)
C7_2 Cr1 C4_2 C3_2 92.4(2)
C1_1 Cr1 C4_2 C3_2 -59.8(3)
C5_1 Cr1 C4_2 C3_2 -118.6(5)
C6_2 Cr1 C4_2 C3_2 123.3(2)
C1_2 Cr1 C4_2 C3_2 54.1(2)
C2_1 Cr1 C4_2 C3_2 -84.9(2)
C5_2 Cr1 C4_2 C3_2 144.6(3)
C3_1 Cr1 C4_2 C3_2 -123.3(2)
C4_1 Cr1 C4_2 C3_2 -150.6(2)
C3_2 C4_2 C5_2 C6_2 -1.2(6)
Cr1 C4_2 C5_2 C6_2 43.1(4)
C3_2 C4_2 C5_2 Cr1 -44.3(3)
C2_2 Cr1 C5_2 C4_2 54.0(2)
C3_2 Cr1 C5_2 C4_2 22.1(2)
C7_2 Cr1 C5_2 C4_2 124.0(2)
C1_1 Cr1 C5_2 C4_2 -74.6(5)
C5_1 Cr1 C5_2 C4_2 -153.5(2)
C6_2 Cr1 C5_2 C4_2 145.7(3)
C1_2 Cr1 C5_2 C4_2 92.7(2)
C2_1 Cr1 C5_2 C4_2 -63.5(3)
C3_1 Cr1 C5_2 C4_2 -94.6(2)
C4_1 Cr1 C5_2 C4_2 -132.5(2)
C2_2 Cr1 C5_2 C6_2 -91.7(2)
C3_2 Cr1 C5_2 C6_2 -123.6(2)
C7_2 Cr1 C5_2 C6_2 -21.7(2)
C4_2 Cr1 C5_2 C6_2 -145.7(3)
C1_1 Cr1 C5_2 C6_2 139.8(4)
C5_1 Cr1 C5_2 C6_2 60.8(3)
C1_2 Cr1 C5_2 C6_2 -52.9(2)
C2_1 Cr1 C5_2 C6_2 150.8(2)
C3_1 Cr1 C5_2 C6_2 119.7(2)
C4_1 Cr1 C5_2 C6_2 81.8(2)
C4_2 C5_2 C6_2 C7_2 0.8(7)
Cr1 C5_2 C6_2 C7_2 43.9(4)
C4_2 C5_2 C6_2 Cr1 -43.0(4)
C2_2 Cr1 C6_2 C5_2 91.0(2)
C3_2 Cr1 C6_2 C5_2 52.4(2)
C7_2 Cr1 C6_2 C5_2 145.3(3)
C4_2 Cr1 C6_2 C5_2 21.3(2)
C1_1 Cr1 C6_2 C5_2 -153.7(3)
C5_1 Cr1 C6_2 C5_2 -142.8(2)
C1_2 Cr1 C6_2 C5_2 123.3(2)
C2_1 Cr1 C6_2 C5_2 -60.3(4)
C3_1 Cr1 C6_2 C5_2 -71.4(3)
C4_1 Cr1 C6_2 C5_2 -106.9(2)
C2_2 Cr1 C6_2 C7_2 -54.3(2)
C3_2 Cr1 C6_2 C7_2 -92.9(2)
C4_2 Cr1 C6_2 C7_2 -124.0(2)
C1_1 Cr1 C6_2 C7_2 60.9(4)
C5_1 Cr1 C6_2 C7_2 71.9(2)
C1_2 Cr1 C6_2 C7_2 -22.0(2)
C2_1 Cr1 C6_2 C7_2 154.4(3)
C5_2 Cr1 C6_2 C7_2 -145.3(3)
C3_1 Cr1 C6_2 C7_2 143.2(2)
C4_1 Cr1 C6_2 C7_2 107.7(2)
C5_2 C6_2 C7_2 C1_2 0.5(6)
Cr1 C6_2 C7_2 C1_2 44.6(3)
C5_2 C6_2 C7_2 Cr1 -44.1(4)
C2_2 C1_2 C7_2 C6_2 -0.9(6)
P2 C1_2 C7_2 C6_2 -170.9(3)
Cr1 C1_2 C7_2 C6_2 -44.6(3)
C2_2 C1_2 C7_2 Cr1 43.7(3)
P2 C1_2 C7_2 Cr1 -126.4(2)
C2_2 Cr1 C7_2 C6_2 121.8(2)
C3_2 Cr1 C7_2 C6_2 90.2(2)
C4_2 Cr1 C7_2 C6_2 52.0(2)
C1_1 Cr1 C7_2 C6_2 -151.8(2)
C5_1 Cr1 C7_2 C6_2 -119.6(2)
C1_2 Cr1 C7_2 C6_2 144.7(3)
C2_1 Cr1 C7_2 C6_2 -137.1(4)
C5_2 Cr1 C7_2 C6_2 21.5(2)
C3_1 Cr1 C7_2 C6_2 -60.5(3)
C4_1 Cr1 C7_2 C6_2 -81.3(2)
C2_2 Cr1 C7_2 C1_2 -22.89(18)
C3_2 Cr1 C7_2 C1_2 -54.4(2)
C4_2 Cr1 C7_2 C1_2 -92.7(2)
C1_1 Cr1 C7_2 C1_2 63.6(2)
C5_1 Cr1 C7_2 C1_2 95.75(19)
C6_2 Cr1 C7_2 C1_2 -144.7(3)
C2_1 Cr1 C7_2 C1_2 78.3(5)
C5_2 Cr1 C7_2 C1_2 -123.2(2)
C3_1 Cr1 C7_2 C1_2 154.8(2)
C4_1 Cr1 C7_2 C1_2 134.07(19)
C5_1 C1_1 P1 C1_4 -168.2(3)
C2_1 C1_1 P1 C1_4 14.7(3)
Cr1 C1_1 P1 C1_4 -77.78(19)
C5_1 C1_1 P1 C1_3 88.1(3)
C2_1 C1_1 P1 C1_3 -88.9(3)
Cr1 C1_1 P1 C1_3 178.55(17)
C5_1 C1_1 P1 Cr2 -30.9(3)
C2_1 C1_1 P1 Cr2 152.1(2)
Cr1 C1_1 P1 Cr2 59.55(19)
C1_1 P1 C1_3 C6_3 -28.4(3)
C1_4 P1 C1_3 C6_3 -133.9(3)
Cr2 P1 C1_3 C6_3 96.7(3)
C1_1 P1 C1_3 C2_3 155.6(3)
C1_4 P1 C1_3 C2_3 50.1(3)
Cr2 P1 C1_3 C2_3 -79.4(3)
C6_3 C1_3 C2_3 C3_3 -1.1(5)
P1 C1_3 C2_3 C3_3 175.0(3)
C1_3 C2_3 C3_3 C4_3 1.5(6)
C2_3 C3_3 C4_3 C5_3 -0.5(6)
C3_3 C4_3 C5_3 C6_3 -0.8(6)
C2_3 C1_3 C6_3 C5_3 -0.2(5)
P1 C1_3 C6_3 C5_3 -176.2(3)
C4_3 C5_3 C6_3 C1_3 1.1(5)
C1_1 P1 C1_4 C2_4 113.0(3)
C1_3 P1 C1_4 C2_4 -143.1(3)
Cr2 P1 C1_4 C2_4 -22.2(3)
C1_1 P1 C1_4 C6_4 -68.3(3)
C1_3 P1 C1_4 C6_4 35.7(3)
Cr2 P1 C1_4 C6_4 156.5(2)
C6_4 C1_4 C2_4 C3_4 1.5(5)
P1 C1_4 C2_4 C3_4 -179.8(2)
C1_4 C2_4 C3_4 C4_4 -0.9(5)
C2_4 C3_4 C4_4 C5_4 -0.3(5)
C3_4 C4_4 C5_4 C6_4 1.0(5)
C4_4 C5_4 C6_4 C1_4 -0.4(5)
C2_4 C1_4 C6_4 C5_4 -0.8(5)
P1 C1_4 C6_4 C5_4 -179.5(3)
C7_2 C1_2 P2 C1_5 -14.3(3)
C2_2 C1_2 P2 C1_5 174.4(2)
Cr1 C1_2 P2 C1_5 -103.6(2)
C7_2 C1_2 P2 C1_6 -117.7(3)
C2_2 C1_2 P2 C1_6 71.0(2)
Cr1 C1_2 P2 C1_6 153.0(2)
C7_2 C1_2 P2 Cr2 117.8(2)
C2_2 C1_2 P2 Cr2 -53.5(2)
Cr1 C1_2 P2 Cr2 28.5(2)
P1 Cr2 P2 C1_6 -119.91(12)
P1 Cr2 P2 C1_2 0.00(12)
Cr2 P2 C1_5 C2_5 -32.1(4)
C1_6 P2 C1_5 C6_5 32.6(3)
C1_2 P2 C1_5 C6_5 -72.0(3)
Cr2 P2 C1_5 C6_5 153.6(3)
C6_5 C1_5 C2_5 C3_5 1.2(8)
P2 C1_5 C2_5 C3_5 -173.3(5)
C1_5 C2_5 C3_5 C4_5 -1.5(10)
C2_5 C3_5 C4_5 C5_5 0.7(10)
C3_5 C4_5 C5_5 C6_5 0.5(8)
C2_5 C1_5 C6_5 C5_5 0.0(6)
P2 C1_5 C6_5 C5_5 174.4(3)
C4_5 C5_5 C6_5 C1_5 -0.8(6)
C1_5 P2 C1_6 C2_6 -119.1(3)
C1_2 P2 C1_6 C2_6 -14.8(3)
Cr2 P2 C1_6 C2_6 115.9(3)
C1_5 P2 C1_6 C6_6 62.6(3)
C1_2 P2 C1_6 C6_6 166.9(3)
Cr2 P2 C1_6 C6_6 -62.4(3)
C6_6 C1_6 C2_6 C3_6 1.3(5)
P2 C1_6 C2_6 C3_6 -177.0(3)
C1_6 C2_6 C3_6 C4_6 -1.2(6)
C2_6 C3_6 C4_6 C5_6 0.2(6)
C3_6 C4_6 C5_6 C6_6 0.6(6)
C4_6 C5_6 C6_6 C1_6 -0.5(6)
C2_6 C1_6 C6_6 C5_6 -0.5(5)
P2 C1_6 C6_6 C5_6 178.0(3)
